data_7203660
loop_
_publ_author_name
'Burke, Nichola J.'
'Burrows, Andrew D.'
'Mahon, Mary F.'
'Warren, John E.'

_publ_section_title
;
 Structural manipulation through control of hydrogen bonding faces: the
 effects of cation substitution on the guanidinium sulfonate structure
;
_journal_issue 12
_journal_name_full CrystEngComm
_journal_page_first 931
_journal_paper_doi 10.1039/b612883a
_journal_volume 8
_journal_year 2006
_chemical_formula_sum 'C13 H25 N3 O4 S'
_chemical_formula_weight 319.42
_chemical_name_systematic
;
?
;
_space_group_IT_number 4
_symmetry_cell_setting monoclinic
_symmetry_space_group_name_Hall 'P 2yb'
_symmetry_space_group_name_H-M 'P 1 21 1'
_atom_sites_solution_hydrogens geom
_atom_sites_solution_primary direct
_atom_sites_solution_secondary difmap
_audit_creation_method SHELXL-97
_cell_angle_alpha 90.00
_cell_angle_beta 103.423(2)
_cell_angle_gamma 90.00
_cell_formula_units_Z 4
_cell_length_a 10.8207(16)
_cell_length_b 13.254(2)
_cell_length_c 11.8837(18)
_cell_measurement_reflns_used 4652
_cell_measurement_temperature 240(2)
_cell_measurement_theta_max 49.46
_cell_measurement_theta_min 6.76
_cell_volume 1657.8(4)
_computing_cell_refinement 'Bruker SAINT V7.06a'
_computing_data_collection 'Bruker SMART'
_computing_data_reduction 'Bruker SAINT'
_computing_molecular_graphics 'ORTEX (P.McArdle, 1995)'
_computing_publication_material 'SHELXL-97/2 (Sheldrick,1997)'
_computing_structure_refinement 'Bruker SHELXTL'
_computing_structure_solution 'Bruker SHELXTL'
_diffrn_ambient_temperature 150(2)
_diffrn_measured_fraction_theta_full 0.986
_diffrn_measured_fraction_theta_max 0.986
_diffrn_measurement_device_type 'Bruker SMART CCD diffractometer'
_diffrn_measurement_method '\w rotation with narrow frames'
_diffrn_radiation_monochromator 'Silicon 111'
_diffrn_radiation_source 'Daresbury SRS station 9.8'
_diffrn_radiation_type Synchrotron
_diffrn_radiation_wavelength 0.67780
_diffrn_reflns_av_R_equivalents 0.0699
_diffrn_reflns_av_sigmaI/netI 0.1333
_diffrn_reflns_limit_h_max 13
_diffrn_reflns_limit_h_min -13
_diffrn_reflns_limit_k_max 16
_diffrn_reflns_limit_k_min -16
_diffrn_reflns_limit_l_max 14
_diffrn_reflns_limit_l_min -14
_diffrn_reflns_number 14198
_diffrn_reflns_theta_full 25.00
_diffrn_reflns_theta_max 25.00
_diffrn_reflns_theta_min 3.38
_diffrn_standards_number 0
_exptl_absorpt_coefficient_mu 0.214
_exptl_absorpt_correction_T_max 0.9975
_exptl_absorpt_correction_T_min 0.9745
_exptl_absorpt_correction_type multi-scan
_exptl_crystal_colour colorless
_exptl_crystal_density_diffrn 1.280
_exptl_crystal_density_method 'not measured'
_exptl_crystal_description plate
_exptl_crystal_F_000 688
_exptl_crystal_size_max 0.06
_exptl_crystal_size_mid 0.06
_exptl_crystal_size_min 0.015
_refine_diff_density_max 0.716
_refine_diff_density_min -0.388
_refine_diff_density_rms 0.080
_refine_ls_abs_structure_details 'Flack H D (1983), Acta Cryst. A39, 876-881'
_refine_ls_abs_structure_Flack 0.02(13)
_refine_ls_extinction_method none
_refine_ls_goodness_of_fit_ref 1.006
_refine_ls_hydrogen_treatment constr
_refine_ls_matrix_type full
_refine_ls_number_parameters 379
_refine_ls_number_reflns 6590
_refine_ls_number_restraints 1
_refine_ls_restrained_S_all 1.006
_refine_ls_R_factor_all 0.0946
_refine_ls_R_factor_gt 0.0888
_refine_ls_shift/su_max 0.004
_refine_ls_shift/su_mean 0.001
_refine_ls_structure_factor_coef Fsqd
_refine_ls_weighting_details 'calc w=1/[\s^2^(Fo^2^)+(0.1418P)^2^+0.8752P] where P=(Fo^2^+2Fc^2^)/3'
_refine_ls_weighting_scheme calc
_refine_ls_wR_factor_gt 0.2392
_refine_ls_wR_factor_ref 0.2469
_reflns_number_gt 5835
_reflns_number_total 6590
_reflns_threshold_expression >2sigma(I)
_cod_data_source_file b612883a.txt
_cod_data_source_block compound_3c_bath113a
_cod_depositor_comments
;
The following automatic conversions were performed:
'_symmetry_cell_setting' value 'Monoclinic' changed to 'monoclinic'
according to '/home/saulius/struct/CIF-dictionaries/cif_core.dic'
dictionary named 'cif_core.dic' version 2.4.1 from
2010-06-29.

'_exptl_absorpt_correction_type' value 'Multi-scan' changed
to 'multi-scan' according to
'/home/saulius/struct/CIF-dictionaries/cif_core.dic' dictionary named
'cif_core.dic' version 2.4.1 from 2010-06-29.

Automatic conversion script
Id: cif_fix_enum 1527 2010-12-29 10:47:43Z saulius 
;
_cod_original_sg_symbol_H-M P21
_cod_database_code 7203660
_chemical_absolute_structure syn

loop_
_symmetry_equiv_pos_as_xyz
'x, y, z'
'-x, y+1/2, -z'

loop_
_atom_site_label
_atom_site_type_symbol
_atom_site_fract_x
_atom_site_fract_y
_atom_site_fract_z
_atom_site_U_iso_or_equiv
_atom_site_adp_type
_atom_site_occupancy
_atom_site_symmetry_multiplicity
_atom_site_calc_flag
_atom_site_refinement_flags
_atom_site_disorder_assembly
_atom_site_disorder_group
S1 S 0.88419(9) -0.02653(7) 0.65923(8) 0.0338(3) Uani 1 1 d . . .
S2 S 0.62293(9) 0.41514(7) 0.83447(8) 0.0361(3) Uani 1 1 d . . .
O1 O 0.8556(4) 0.0673(3) 0.7100(3) 0.0569(10) Uani 1 1 d . . .
O2 O 0.7979(4) -0.0450(4) 0.5518(4) 0.0730(14) Uani 1 1 d . . .
O3 O 0.9051(4) -0.1098(4) 0.7383(4) 0.0650(13) Uani 1 1 d . . .
O4 O 0.7233(5) 0.4322(4) 0.9350(4) 0.0927(18) Uani 1 1 d . . .
O5 O 0.6500(3) 0.3293(3) 0.7689(3) 0.0555(10) Uani 1 1 d . . .
O6 O 0.5900(4) 0.5052(4) 0.7673(4) 0.0693(13) Uani 1 1 d . . .
O7 O 1.2967(6) 0.0364(7) 0.6516(8) 0.135(3) Uani 1 1 d . . .
O8 O 0.5096(11) 0.3187(6) 1.1225(9) 0.167(4) Uani 1 1 d . . .
N1 N 0.6024(4) 0.1496(3) 0.6309(3) 0.0403(9) Uani 1 1 d . . .
H1B H 0.5839 0.1943 0.6780 0.048 Uiso 1 1 calc R . .
H1A H 0.6668 0.1094 0.6541 0.048 Uiso 1 1 calc R . .
N2 N 0.5652(4) 0.0743(3) 0.4552(3) 0.0457(10) Uani 1 1 d . . .
H2B H 0.5217 0.0684 0.3841 0.055 Uiso 1 1 calc R . .
H2A H 0.6302 0.0353 0.4811 0.055 Uiso 1 1 calc R . .
N3 N 0.4353(4) 0.2033(3) 0.4887(4) 0.0452(10) Uani 1 1 d . . .
N4 N 0.9323(4) 0.3094(4) 1.0462(3) 0.0493(10) Uani 1 1 d . . .
H4A H 0.8685 0.3498 1.0213 0.059 Uiso 1 1 calc R . .
H4B H 0.9764 0.3139 1.1172 0.059 Uiso 1 1 calc R . .
N5 N 0.8941(4) 0.2344(3) 0.8667(3) 0.0415(9) Uani 1 1 d . . .
H5A H 0.8303 0.2750 0.8422 0.050 Uiso 1 1 calc R . .
H5B H 0.9135 0.1895 0.8203 0.050 Uiso 1 1 calc R . .
N6 N 1.0597(4) 0.1772(3) 1.0131(3) 0.0435(10) Uani 1 1 d . . .
C1 C 0.5325(4) 0.1427(3) 0.5239(4) 0.0355(9) Uani 1 1 d . . .
C2 C 0.3657(7) 0.2040(5) 0.3667(5) 0.075(2) Uani 1 1 d . . .
H2C H 0.2970 0.2527 0.3562 0.113 Uiso 1 1 calc R . .
H2D H 0.3310 0.1374 0.3451 0.113 Uiso 1 1 calc R . .
H2E H 0.4231 0.2224 0.3184 0.113 Uiso 1 1 calc R . .
C3 C 0.3908(5) 0.2682(5) 0.5701(5) 0.0598(15) Uani 1 1 d . . .
H3A H 0.3185 0.3073 0.5290 0.090 Uiso 1 1 calc R . .
H3B H 0.4585 0.3136 0.6069 0.090 Uiso 1 1 calc R . .
H3C H 0.3657 0.2271 0.6286 0.090 Uiso 1 1 calc R . .
C4 C 0.9623(4) 0.2411(4) 0.9760(4) 0.0358(10) Uani 1 1 d . . .
C5 C 1.1008(6) 0.1090(6) 0.9328(5) 0.072(2) Uani 1 1 d . . .
H5C H 1.1719 0.0689 0.9743 0.108 Uiso 1 1 calc R . .
H5D H 1.1268 0.1479 0.8731 0.108 Uiso 1 1 calc R . .
H5E H 1.0312 0.0648 0.8975 0.108 Uiso 1 1 calc R . .
C6 C 1.1300(7) 0.1739(6) 1.1324(4) 0.0666(18) Uani 1 1 d . . .
H6A H 1.1965 0.1235 1.1411 0.100 Uiso 1 1 calc R . .
H6B H 1.0729 0.1566 1.1814 0.100 Uiso 1 1 calc R . .
H6C H 1.1677 0.2395 1.1547 0.100 Uiso 1 1 calc R . .
C7 C 1.0352(5) 0.0017(4) 0.6283(5) 0.0535(13) Uani 1 1 d . . .
H7A H 1.0204 0.0547 0.5692 0.064 Uiso 1 1 calc R . .
H7B H 1.0883 0.0315 0.6985 0.064 Uiso 1 1 calc R . .
C8 C 1.1131(5) -0.0781(4) 0.5887(4) 0.0513(11) Uani 1 1 d . . .
C9 C 1.2526(8) -0.0368(7) 0.5976(10) 0.101(3) Uani 1 1 d . . .
C10 C 1.3138(9) -0.1052(9) 0.5282(10) 0.115(3) Uani 1 1 d . . .
H10A H 1.3357 -0.0693 0.4634 0.138 Uiso 1 1 calc R . .
H10B H 1.3906 -0.1360 0.5759 0.138 Uiso 1 1 calc R . .
C11 C 1.2159(8) -0.1801(7) 0.4877(7) 0.084(2) Uani 1 1 d . . .
H11 H 1.2284 -0.2188 0.4199 0.101 Uiso 1 1 calc R . .
C12 C 1.2059(11) -0.2467(7) 0.5897(10) 0.117(4) Uani 1 1 d . . .
H12A H 1.1507 -0.3049 0.5641 0.141 Uiso 1 1 calc R . .
H12B H 1.2898 -0.2707 0.6312 0.141 Uiso 1 1 calc R . .
C13 C 1.1484(7) -0.1768(7) 0.6650(6) 0.084(2) Uani 1 1 d . . .
H13A H 1.2099 -0.1616 0.7376 0.101 Uiso 1 1 calc R . .
H13B H 1.0725 -0.2070 0.6829 0.101 Uiso 1 1 calc R . .
C14 C 1.0867(7) -0.1227(7) 0.4648(6) 0.081(2) Uani 1 1 d . . .
C15 C 1.0738(10) -0.0394(11) 0.3777(7) 0.124(4) Uani 1 1 d . . .
H15A H 1.1483 0.0035 0.3965 0.186 Uiso 1 1 calc R . .
H15B H 0.9987 0.0002 0.3789 0.186 Uiso 1 1 calc R . .
H15C H 1.0659 -0.0680 0.3012 0.186 Uiso 1 1 calc R . .
C16 C 0.9710(9) -0.1902(9) 0.4371(11) 0.133(5) Uani 1 1 d . . .
H16A H 0.9788 -0.2420 0.4959 0.200 Uiso 1 1 calc R . .
H16B H 0.9645 -0.2215 0.3622 0.200 Uiso 1 1 calc R . .
H16C H 0.8955 -0.1502 0.4354 0.200 Uiso 1 1 calc R . .
C17 C 0.4843(8) 0.3808(5) 0.8799(7) 0.088(3) Uani 1 1 d . . .
H17A H 0.4138 0.3781 0.8113 0.106 Uiso 1 1 calc R . .
H17B H 0.4966 0.3122 0.9115 0.106 Uiso 1 1 calc R . .
C18 C 0.4442(7) 0.4471(5) 0.9688(7) 0.0750(19) Uani 1 1 d . . .
C19 C 0.4574(9) 0.3938(6) 1.0869(8) 0.090(2) Uani 1 1 d . . .
C20 C 0.3752(13) 0.4501(8) 1.1496(10) 0.128(4) Uani 1 1 d . . .
H20A H 0.4251 0.4795 1.2216 0.153 Uiso 1 1 calc R . .
H20B H 0.3089 0.4067 1.1672 0.153 Uiso 1 1 calc R . .
C21 C 0.3172(10) 0.5340(6) 1.0599(9) 0.107(3) Uani 1 1 d . . .
H21 H 0.2363 0.5631 1.0702 0.129 Uiso 1 1 calc R . .
C22 C 0.4203(12) 0.6078(7) 1.0647(10) 0.123(4) Uani 1 1 d . . .
H22A H 0.3885 0.6686 1.0202 0.147 Uiso 1 1 calc R . .
H22B H 0.4586 0.6272 1.1447 0.147 Uiso 1 1 calc R . .
C23 C 0.5131(13) 0.5544(8) 1.0127(10) 0.125(4) Uani 1 1 d . . .
H23A H 0.5930 0.5435 1.0701 0.150 Uiso 1 1 calc R . .
H23B H 0.5307 0.5928 0.9477 0.150 Uiso 1 1 calc R . .
C24 C 0.3075(11) 0.4777(9) 0.9456(12) 0.125(4) Uani 1 1 d . . .
C25 C 0.2262(11) 0.3833(11) 0.9216(13) 0.142(5) Uani 1 1 d . . .
H25A H 0.1372 0.4018 0.9062 0.213 Uiso 1 1 calc R . .
H25B H 0.2465 0.3391 0.9885 0.213 Uiso 1 1 calc R . .
H25C H 0.2431 0.3486 0.8549 0.213 Uiso 1 1 calc R . .
C26 C 0.2670(16) 0.5558(16) 0.8438(12) 0.209(9) Uani 1 1 d . . .
H26A H 0.3205 0.6152 0.8601 0.313 Uiso 1 1 calc R . .
H26B H 0.1790 0.5750 0.8365 0.313 Uiso 1 1 calc R . .
H26C H 0.2766 0.5253 0.7721 0.313 Uiso 1 1 calc R . .

loop_
_atom_site_aniso_label
_atom_site_aniso_U_11
_atom_site_aniso_U_22
_atom_site_aniso_U_33
_atom_site_aniso_U_23
_atom_site_aniso_U_13
_atom_site_aniso_U_12
S1 0.0358(5) 0.0332(6) 0.0325(5) 0.0003(4) 0.0082(4) 0.0092(4)
S2 0.0359(5) 0.0384(6) 0.0319(5) -0.0014(4) 0.0038(4) 0.0042(4)
O1 0.056(2) 0.055(2) 0.0520(19) -0.0241(17) -0.0037(15) 0.0104(18)
O2 0.061(2) 0.077(3) 0.068(2) -0.030(2) -0.012(2) 0.020(2)
O3 0.060(2) 0.074(3) 0.069(2) 0.036(2) 0.031(2) 0.025(2)
O4 0.082(3) 0.072(3) 0.089(3) -0.033(3) -0.049(2) 0.030(3)
O5 0.0441(18) 0.061(2) 0.065(2) -0.0245(19) 0.0200(16) 0.0044(17)
O6 0.080(3) 0.067(3) 0.066(2) 0.035(2) 0.027(2) 0.023(2)
O7 0.062(3) 0.145(7) 0.204(7) -0.044(6) 0.040(4) -0.027(4)
O8 0.239(11) 0.085(5) 0.193(9) 0.034(6) 0.084(8) 0.031(6)
N1 0.042(2) 0.038(2) 0.0350(18) -0.0023(16) -0.0022(16) 0.0072(17)
N2 0.050(2) 0.038(2) 0.044(2) -0.0107(17) 0.0007(18) 0.0095(19)
N3 0.040(2) 0.042(2) 0.044(2) -0.0091(18) -0.0093(17) 0.0072(17)
N4 0.049(2) 0.052(3) 0.040(2) -0.0130(19) -0.0041(17) 0.009(2)
N5 0.0397(19) 0.044(2) 0.0328(18) -0.0060(16) -0.0071(15) 0.0126(17)
N6 0.047(2) 0.043(2) 0.0322(18) -0.0065(16) -0.0079(16) 0.0146(18)
C1 0.037(2) 0.029(2) 0.035(2) 0.0017(17) -0.0020(17) -0.0012(17)
C2 0.084(4) 0.059(4) 0.055(3) -0.007(3) -0.039(3) 0.022(3)
C3 0.047(3) 0.070(4) 0.053(3) -0.018(3) -0.009(2) 0.025(3)
C4 0.036(2) 0.035(2) 0.033(2) -0.0013(18) 0.0013(17) -0.0003(18)
C5 0.065(4) 0.081(4) 0.058(3) -0.025(3) -0.010(3) 0.039(3)
C6 0.082(4) 0.068(4) 0.036(3) -0.010(3) -0.015(3) 0.021(3)
C7 0.052(3) 0.036(3) 0.078(3) -0.006(2) 0.024(3) -0.002(2)
C8 0.050(2) 0.051(3) 0.061(3) -0.007(2) 0.029(2) 0.005(2)
C9 0.073(4) 0.082(5) 0.162(8) -0.040(6) 0.054(5) -0.007(4)
C10 0.090(5) 0.129(8) 0.147(8) -0.015(7) 0.067(6) 0.012(6)
C11 0.089(5) 0.093(5) 0.086(4) 0.005(4) 0.052(4) 0.033(4)
C12 0.138(8) 0.076(5) 0.162(9) 0.004(5) 0.084(7) 0.041(5)
C13 0.082(4) 0.107(6) 0.074(4) 0.025(4) 0.038(3) 0.032(4)
C14 0.078(4) 0.096(5) 0.076(4) -0.022(4) 0.030(3) 0.014(4)
C15 0.123(7) 0.182(12) 0.079(5) 0.048(6) 0.050(5) 0.063(8)
C16 0.088(6) 0.125(8) 0.181(10) -0.098(8) 0.020(6) 0.003(5)
C17 0.114(6) 0.060(4) 0.122(6) -0.033(4) 0.090(5) -0.022(4)
C18 0.102(5) 0.045(3) 0.101(5) -0.017(3) 0.071(4) -0.002(3)
C19 0.120(6) 0.057(4) 0.105(6) 0.005(4) 0.050(5) 0.005(4)
C20 0.201(12) 0.083(6) 0.134(8) 0.013(5) 0.109(9) 0.007(7)
C21 0.137(7) 0.070(5) 0.152(8) -0.008(5) 0.110(7) 0.018(5)
C22 0.198(11) 0.057(4) 0.147(8) -0.032(5) 0.110(8) -0.013(5)
C23 0.192(11) 0.096(6) 0.125(7) -0.042(6) 0.114(8) -0.046(7)
C24 0.128(8) 0.099(7) 0.173(10) -0.025(7) 0.084(8) -0.023(6)
C25 0.101(7) 0.163(14) 0.179(12) 0.013(10) 0.070(8) -0.002(8)
C26 0.226(17) 0.24(2) 0.134(11) 0.095(14) -0.019(10) 0.016(16)

loop_
_atom_type_symbol
_atom_type_description
_atom_type_scat_dispersion_real
_atom_type_scat_dispersion_imag
_atom_type_scat_source
C C 0.0033 0.0016 'International Tables Vol C Tables 4.2.6.8 and 6.1.1.4'
H H 0.0000 0.0000 'International Tables Vol C Tables 4.2.6.8 and 6.1.1.4'
N N 0.0061 0.0033 'International Tables Vol C Tables 4.2.6.8 and 6.1.1.4'
O O 0.0106 0.0060 'International Tables Vol C Tables 4.2.6.8 and 6.1.1.4'
S S 0.1246 0.1234 'International Tables Vol C Tables 4.2.6.8 and 6.1.1.4'

loop_
_geom_angle_atom_site_label_1
_geom_angle_atom_site_label_2
_geom_angle_atom_site_label_3
_geom_angle
_geom_angle_site_symmetry_1
_geom_angle_site_symmetry_3
_geom_angle_publ_flag
O2 S1 O3 115.4(3) . . ?
O2 S1 O1 111.3(2) . . ?
O3 S1 O1 113.9(2) . . ?
O2 S1 C7 107.0(3) . . ?
O3 S1 C7 106.4(2) . . ?
O1 S1 C7 101.5(2) . . ?
O4 S2 O6 112.0(3) . . ?
O4 S2 O5 111.4(3) . . ?
O6 S2 O5 114.2(2) . . ?
O4 S2 C17 108.5(4) . . ?
O6 S2 C17 105.4(4) . . ?
O5 S2 C17 104.7(3) . . ?
C1 N3 C3 120.9(4) . . ?
C1 N3 C2 120.5(4) . . ?
C3 N3 C2 118.5(4) . . ?
C4 N6 C6 122.3(4) . . ?
C4 N6 C5 120.8(4) . . ?
C6 N6 C5 116.9(4) . . ?
N3 C1 N2 122.1(4) . . ?
N3 C1 N1 120.1(4) . . ?
N2 C1 N1 117.8(4) . . ?
N4 C4 N5 119.7(4) . . ?
N4 C4 N6 120.9(4) . . ?
N5 C4 N6 119.3(4) . . ?
C8 C7 S1 121.6(4) . . ?
C7 C8 C14 125.2(5) . . ?
C7 C8 C9 109.4(5) . . ?
C14 C8 C9 99.1(5) . . ?
C7 C8 C13 118.8(4) . . ?
C14 C8 C13 101.2(5) . . ?
C9 C8 C13 98.5(6) . . ?
O7 C9 C10 128.2(8) . . ?
O7 C9 C8 124.8(7) . . ?
C10 C9 C8 107.0(7) . . ?
C11 C10 C9 102.6(7) . . ?
C10 C11 C12 108.3(9) . . ?
C10 C11 C14 106.2(7) . . ?
C12 C11 C14 101.3(6) . . ?
C13 C12 C11 103.3(6) . . ?
C12 C13 C8 104.0(5) . . ?
C15 C14 C16 110.2(9) . . ?
C15 C14 C8 110.0(8) . . ?
C16 C14 C8 113.2(7) . . ?
C15 C14 C11 114.6(6) . . ?
C16 C14 C11 114.4(8) . . ?
C8 C14 C11 93.5(6) . . ?
C18 C17 S2 117.7(5) . . ?
C24 C18 C17 117.4(8) . . ?
C24 C18 C19 99.8(7) . . ?
C17 C18 C19 112.7(6) . . ?
C24 C18 C23 100.4(7) . . ?
C17 C18 C23 123.0(5) . . ?
C19 C18 C23 99.7(7) . . ?
O8 C19 C20 122.6(10) . . ?
O8 C19 C18 130.5(9) . . ?
C20 C19 C18 106.6(7) . . ?
C19 C20 C21 101.9(6) . . ?
C22 C21 C24 104.6(6) . . ?
C22 C21 C20 105.4(10) . . ?
C24 C21 C20 101.1(8) . . ?
C23 C22 C21 104.4(7) . . ?
C22 C23 C18 104.3(8) . . ?
C18 C24 C25 108.4(10) . . ?
C18 C24 C21 96.2(9) . . ?
C25 C24 C21 119.0(9) . . ?
C18 C24 C26 114.0(9) . . ?
C25 C24 C26 110.6(13) . . ?
C21 C24 C26 108.1(11) . . ?

loop_
_geom_bond_atom_site_label_1
_geom_bond_atom_site_label_2
_geom_bond_distance
_geom_bond_site_symmetry_2
_geom_bond_publ_flag
S1 O2 1.417(4) . ?
S1 O3 1.433(4) . ?
S1 O1 1.447(4) . ?
S1 C7 1.796(5) . ?
S2 O4 1.434(4) . ?
S2 O6 1.434(4) . ?
S2 O5 1.447(4) . ?
S2 C17 1.768(6) . ?
O7 C9 1.199(11) . ?
O8 C19 1.174(12) . ?
N1 C1 1.322(5) . ?
N2 C1 1.322(6) . ?
N3 C1 1.312(6) . ?
N3 C3 1.457(7) . ?
N3 C2 1.471(6) . ?
N4 C4 1.321(6) . ?
N5 C4 1.340(5) . ?
N6 C4 1.344(6) . ?
N6 C6 1.446(6) . ?
N6 C5 1.457(6) . ?
C7 C8 1.495(7) . ?
C8 C14 1.550(8) . ?
C8 C9 1.585(9) . ?
C8 C13 1.588(9) . ?
C9 C10 1.481(11) . ?
C10 C11 1.451(14) . ?
C11 C12 1.522(12) . ?
C11 C14 1.559(10) . ?
C12 C13 1.518(10) . ?
C14 C15 1.498(14) . ?
C14 C16 1.511(13) . ?
C17 C18 1.513(7) . ?
C18 C24 1.496(14) . ?
C18 C19 1.548(11) . ?
C18 C23 1.635(12) . ?
C19 C20 1.487(12) . ?
C20 C21 1.567(15) . ?
C21 C22 1.475(14) . ?
C21 C24 1.532(14) . ?
C22 C23 1.476(13) . ?
C24 C25 1.518(17) . ?
C24 C26 1.575(18) . ?
